data_7003315
loop_
_publ_author_name
'Lecren, Lollita'
'Roubeau, Olivier'
'Li, Yang-Guang'
'Le Goff, Xavier F.'
'Miyasaka, Hitoshi'
'Richard, Florent'
'Wernsdorfer, Wolfgang'
'Coulon, Claude'
'Cl\'erac, Rodolphe'

_publ_section_title
;
 One-dimensional coordination polymers of antiferromagnetically-coupled
 [Mn4] single-molecule magnets
;
_journal_issue 6
_journal_name_full 'Dalton Transactions'
_journal_page_first 755
_journal_page_last 766
_journal_paper_doi 10.1039/b715528j
_journal_year 2008
_chemical_formula_sum 'C80 H84 Cl4 Mn8 N12 O38'
_chemical_formula_weight 2402.91
_chemical_name_common catena-(Mn4(hmp)6(OOCCH3)2(ClO4)2)H2O
_chemical_name_systematic
;
?
;
_space_group_IT_number 14
_symmetry_cell_setting monoclinic
_symmetry_space_group_name_Hall '-P 2yn'
_symmetry_space_group_name_H-M 'P 1 21/n 1'
_atom_sites_solution_hydrogens geom
_atom_sites_solution_primary direct
_atom_sites_solution_secondary difmap
_audit_creation_method SHELXL-97
_cell_angle_alpha 90.00
_cell_angle_beta 101.30(3)
_cell_angle_gamma 90.00
_cell_formula_units_Z 1
_cell_length_a 9.958(2)
_cell_length_b 12.333(3)
_cell_length_c 19.546(4)
_cell_measurement_temperature 100(2)
_cell_volume 2353.9(9)
_computing_structure_refinement 'SHELXL-97 (Sheldrick, 1997)'
_computing_structure_solution 'SHELXS-97 (Sheldrick, 1990)'
_diffrn_ambient_temperature 100(2)
_diffrn_measured_fraction_theta_full 0.994
_diffrn_measured_fraction_theta_max 0.994
_diffrn_radiation_monochromator graphite
_diffrn_radiation_source 'fine-focus sealed tube'
_diffrn_radiation_type MoK\a
_diffrn_radiation_wavelength 0.71073
_diffrn_reflns_av_R_equivalents 0.0682
_diffrn_reflns_av_sigmaI/netI 0.0695
_diffrn_reflns_limit_h_max 11
_diffrn_reflns_limit_h_min -11
_diffrn_reflns_limit_k_max 13
_diffrn_reflns_limit_k_min -13
_diffrn_reflns_limit_l_max 21
_diffrn_reflns_limit_l_min -21
_diffrn_reflns_number 10542
_diffrn_reflns_theta_full 23.25
_diffrn_reflns_theta_max 23.25
_diffrn_reflns_theta_min 3.30
_exptl_absorpt_coefficient_mu 1.245
_exptl_absorpt_correction_T_max 0.87
_exptl_absorpt_correction_T_min 0.79
_exptl_absorpt_correction_type multi-scan
_exptl_absorpt_process_details MULABS
_exptl_crystal_colour red
_exptl_crystal_density_diffrn 1.695
_exptl_crystal_density_method 'not measured'
_exptl_crystal_description block
_exptl_crystal_F_000 1220
_exptl_crystal_size_max 0.20
_exptl_crystal_size_mid 0.15
_exptl_crystal_size_min 0.12
_refine_diff_density_max 0.947
_refine_diff_density_min -0.957
_refine_diff_density_rms 0.084
_refine_ls_extinction_method none
_refine_ls_goodness_of_fit_ref 1.019
_refine_ls_hydrogen_treatment constr
_refine_ls_matrix_type full
_refine_ls_number_parameters 361
_refine_ls_number_reflns 3356
_refine_ls_number_restraints 44
_refine_ls_restrained_S_all 1.039
_refine_ls_R_factor_all 0.0784
_refine_ls_R_factor_gt 0.0503
_refine_ls_shift/su_max 0.001
_refine_ls_shift/su_mean 0.000
_refine_ls_structure_factor_coef Fsqd
_refine_ls_weighting_details 'calc w=1/[\s^2^(Fo^2^)+(0.0438P)^2^+5.8261P] where P=(Fo^2^+2Fc^2^)/3'
_refine_ls_weighting_scheme calc
_refine_ls_wR_factor_gt 0.1085
_refine_ls_wR_factor_ref 0.1224
_reflns_number_gt 2455
_reflns_number_total 3356
_reflns_threshold_expression >2sigma(I)
_cod_data_source_file b715528j.txt
_cod_data_source_block ac3b
_cod_original_cell_volume 2354.0(9)
_cod_original_sg_symbol_H-M P21/n
_cod_database_code 7003315

loop_
_symmetry_equiv_pos_as_xyz
'x, y, z'
'-x+1/2, y+1/2, -z+1/2'
'-x, -y, -z'
'x-1/2, -y-1/2, z-1/2'

loop_
_atom_site_label
_atom_site_type_symbol
_atom_site_fract_x
_atom_site_fract_y
_atom_site_fract_z
_atom_site_U_iso_or_equiv
_atom_site_adp_type
_atom_site_occupancy
_atom_site_symmetry_multiplicity
_atom_site_calc_flag
_atom_site_refinement_flags
_atom_site_disorder_assembly
_atom_site_disorder_group
Mn2 Mn 0.50406(8) 0.87626(7) 0.02583(4) 0.0248(2) Uani 1 1 d . . .
Mn1 Mn 0.20431(8) 1.00661(7) -0.01161(4) 0.0246(2) Uani 1 1 d . . .
N1 N 0.2029(4) 1.1514(4) 0.0568(2) 0.0311(11) Uani 1 1 d . . .
N2 N 0.5091(5) 0.7150(4) -0.0228(3) 0.0346(12) Uani 1 1 d . . .
N3 N 0.4818(4) 0.8046(4) 0.1192(2) 0.0306(11) Uani 1 1 d . . .
O1 O 0.4277(3) 1.0357(3) 0.04745(17) 0.0251(8) Uani 1 1 d . . .
O2 O 0.3222(3) 0.8624(3) -0.02315(18) 0.0274(8) Uani 1 1 d . . .
O3 O 0.6821(3) 0.8929(3) 0.07519(18) 0.0292(9) Uani 1 1 d . . .
O100 O 0.1169(4) 0.9241(3) 0.06555(19) 0.0354(10) Uani 1 1 d . . .
O200 O 0.0550(4) 0.9936(3) -0.10222(19) 0.0336(9) Uani 1 1 d . . .
C1 C 0.1018(6) 1.2242(5) 0.0510(3) 0.0394(15) Uani 1 1 d . . .
H1 H 0.0274 1.2190 0.0125 0.047 Uiso 1 1 calc R . .
C2 C 0.1008(6) 1.3067(5) 0.0987(3) 0.0434(16) Uani 1 1 d . . .
H2 H 0.0279 1.3577 0.0927 0.052 Uiso 1 1 calc R . .
C3 C 0.2068(6) 1.3134(5) 0.1546(3) 0.0402(15) Uani 1 1 d . . .
H3 H 0.2070 1.3685 0.1886 0.048 Uiso 1 1 calc R . .
C4 C 0.3128(6) 1.2409(5) 0.1619(3) 0.0385(15) Uani 1 1 d . . .
H4 H 0.3875 1.2452 0.2004 0.046 Uiso 1 1 calc R . .
C5 C 0.3082(6) 1.1610(5) 0.1114(3) 0.0309(13) Uani 1 1 d . . .
C6 C 0.4240(6) 1.0796(5) 0.1146(3) 0.0328(14) Uani 1 1 d . . .
H6A H 0.5124 1.1157 0.1334 0.039 Uiso 1 1 calc R . .
H6B H 0.4119 1.0200 0.1468 0.039 Uiso 1 1 calc R . .
C7 C 0.6127(6) 0.6425(5) -0.0167(4) 0.0463(17) Uani 1 1 d . . .
H7 H 0.6956 0.6561 0.0155 0.056 Uiso 1 1 calc R . .
C8 C 0.6004(9) 0.5482(6) -0.0568(5) 0.064(2) Uani 1 1 d . . .
H8 H 0.6739 0.4979 -0.0522 0.077 Uiso 1 1 calc R . .
C9 C 0.4806(10) 0.5295(6) -0.1028(5) 0.070(2) Uani 1 1 d . . .
H9 H 0.4710 0.4666 -0.1315 0.084 Uiso 1 1 calc R . .
C10 C 0.3744(8) 0.6012(5) -0.1078(4) 0.0530(18) Uani 1 1 d . . .
H10 H 0.2899 0.5879 -0.1388 0.064 Uiso 1 1 calc R . .
C11 C 0.3922(6) 0.6927(5) -0.0671(3) 0.0363(14) Uani 1 1 d . . .
C12 C 0.2802(6) 0.7747(5) -0.0681(4) 0.0501(18) Uani 1 1 d . . .
H12A H 0.2502 0.8022 -0.1162 0.060 Uiso 1 1 calc R . .
H12B H 0.2008 0.7388 -0.0541 0.060 Uiso 1 1 calc R . .
C13 C 0.3725(6) 0.7505(5) 0.1328(3) 0.0361(14) Uani 1 1 d . . .
H13 H 0.2900 0.7509 0.0988 0.043 Uiso 1 1 calc R . .
C14 C 0.3755(6) 0.6946(5) 0.1941(3) 0.0418(16) Uani 1 1 d . . .
H14 H 0.2966 0.6580 0.2027 0.050 Uiso 1 1 calc R . .
C15 C 0.4965(7) 0.6934(5) 0.2426(3) 0.0438(16) Uani 1 1 d . . .
H15 H 0.5024 0.6550 0.2852 0.053 Uiso 1 1 calc R . .
C16 C 0.6092(6) 0.7486(5) 0.2288(3) 0.0416(15) Uani 1 1 d . . .
H16 H 0.6932 0.7482 0.2617 0.050 Uiso 1 1 calc R . .
C17 C 0.5984(5) 0.8041(4) 0.1666(3) 0.0298(13) Uani 1 1 d . . .
C18 C 0.7135(6) 0.8680(5) 0.1471(3) 0.0386(15) Uani 1 1 d . . .
H18A H 0.7274 0.9358 0.1747 0.046 Uiso 1 1 calc R . .
H18B H 0.7992 0.8253 0.1577 0.046 Uiso 1 1 calc R . .
C100 C 0.0574(5) 0.9575(4) 0.1128(3) 0.0264(13) Uani 1 1 d . . .
C101 C 0.1251(6) 0.9359(6) 0.1869(3) 0.0447(16) Uani 1 1 d . . .
H10A H 0.0689 0.9660 0.2182 0.067 Uiso 1 1 calc R . .
H10B H 0.2157 0.9700 0.1966 0.067 Uiso 1 1 calc R . .
H10C H 0.1349 0.8575 0.1944 0.067 Uiso 1 1 calc R . .
Cl1 Cl 0.9568(2) 0.5863(2) 0.17321(16) 0.0971(9) Uani 1 1 d . . .
O11 O 0.8463(13) 0.5953(14) 0.2101(8) 0.145(5) Uani 0.60 1 d PDU A 1
O12 O 1.0033(13) 0.6979(9) 0.1582(8) 0.132(5) Uani 0.60 1 d PDU A 1
O13 O 1.0675(18) 0.5286(15) 0.2101(9) 0.088(5) Uani 0.60 1 d PDU A 1
O14 O 0.9102(13) 0.5392(11) 0.1045(7) 0.094(4) Uani 0.60 1 d PU A 1
O21 O 0.898(3) 0.486(2) 0.2130(14) 0.170(7) Uani 0.40 1 d PDU A 2
O22 O 0.934(2) 0.6717(17) 0.2176(14) 0.133(6) Uani 0.40 1 d PDU A 2
O23 O 1.089(3) 0.566(3) 0.1875(19) 0.118(8) Uani 0.40 1 d PDU A 2
O24 O 0.874(2) 0.5861(18) 0.1118(13) 0.103(6) Uani 0.40 1 d PU A 2
O2W O 1.1138(15) 0.5884(14) 0.0298(11) 0.164(8) Uani 0.50 1 d P . .

loop_
_atom_site_aniso_label
_atom_site_aniso_U_11
_atom_site_aniso_U_22
_atom_site_aniso_U_33
_atom_site_aniso_U_23
_atom_site_aniso_U_13
_atom_site_aniso_U_12
Mn2 0.0229(4) 0.0256(5) 0.0260(5) 0.0018(4) 0.0048(3) 0.0002(4)
Mn1 0.0214(4) 0.0280(5) 0.0247(5) -0.0015(4) 0.0056(3) 0.0011(4)
N1 0.028(3) 0.029(3) 0.039(3) -0.006(2) 0.014(2) -0.005(2)
N2 0.029(3) 0.030(3) 0.049(3) 0.006(2) 0.017(2) 0.004(2)
N3 0.030(3) 0.030(3) 0.032(3) 0.004(2) 0.008(2) 0.005(2)
O1 0.0253(19) 0.031(2) 0.0202(19) -0.0020(16) 0.0087(15) 0.0018(16)
O2 0.0253(19) 0.028(2) 0.028(2) -0.0054(17) 0.0047(15) 0.0012(17)
O3 0.0245(19) 0.036(2) 0.026(2) 0.0050(17) 0.0018(15) -0.0004(17)
O100 0.042(2) 0.033(2) 0.034(2) -0.0010(18) 0.0157(19) -0.0037(19)
O200 0.024(2) 0.044(2) 0.032(2) 0.0019(19) 0.0053(16) 0.0020(19)
C1 0.030(3) 0.038(4) 0.051(4) -0.007(3) 0.010(3) -0.007(3)
C2 0.037(4) 0.039(4) 0.058(4) -0.012(3) 0.020(3) -0.006(3)
C3 0.046(4) 0.040(4) 0.038(4) -0.017(3) 0.017(3) -0.008(3)
C4 0.042(4) 0.042(4) 0.033(3) -0.007(3) 0.010(3) -0.004(3)
C5 0.037(3) 0.029(3) 0.030(3) -0.002(3) 0.014(3) -0.002(3)
C6 0.040(3) 0.034(3) 0.024(3) -0.002(3) 0.006(3) -0.002(3)
C7 0.043(4) 0.041(4) 0.063(5) 0.020(3) 0.029(3) 0.009(3)
C8 0.081(6) 0.033(4) 0.097(7) 0.008(4) 0.060(5) 0.020(4)
C9 0.107(7) 0.032(4) 0.085(6) -0.004(4) 0.057(6) -0.003(5)
C10 0.066(5) 0.035(4) 0.062(5) -0.013(3) 0.025(4) -0.006(4)
C11 0.036(3) 0.030(3) 0.046(4) -0.004(3) 0.015(3) -0.006(3)
C12 0.033(3) 0.045(4) 0.069(5) -0.024(4) 0.002(3) -0.003(3)
C13 0.031(3) 0.030(3) 0.050(4) 0.001(3) 0.014(3) 0.003(3)
C14 0.045(4) 0.036(4) 0.052(4) 0.004(3) 0.029(3) 0.000(3)
C15 0.059(4) 0.041(4) 0.035(4) 0.012(3) 0.019(3) 0.006(3)
C16 0.042(4) 0.048(4) 0.034(4) 0.008(3) 0.005(3) 0.001(3)
C17 0.031(3) 0.029(3) 0.029(3) 0.004(3) 0.006(3) 0.002(3)
C18 0.034(3) 0.051(4) 0.027(3) 0.007(3) -0.002(3) -0.007(3)
C100 0.026(3) 0.027(3) 0.027(3) 0.002(2) 0.007(2) -0.007(3)
C101 0.043(4) 0.054(4) 0.033(4) 0.001(3) 0.001(3) 0.012(3)
Cl1 0.0686(15) 0.0657(15) 0.134(2) -0.0327(15) -0.0368(15) 0.0138(12)
O11 0.088(8) 0.174(11) 0.184(10) -0.039(9) 0.052(8) 0.046(8)
O12 0.113(9) 0.059(7) 0.201(13) -0.006(8) -0.027(9) -0.015(6)
O13 0.083(9) 0.085(12) 0.091(10) 0.015(7) 0.005(6) 0.048(8)
O14 0.084(8) 0.108(10) 0.076(7) -0.033(7) -0.017(6) 0.026(7)
O21 0.169(9) 0.163(10) 0.174(9) 0.008(7) 0.021(7) -0.016(7)
O22 0.102(11) 0.099(11) 0.189(13) -0.052(11) 0.004(10) 0.017(9)
O23 0.059(10) 0.121(19) 0.161(19) -0.012(14) -0.006(12) 0.023(12)
O24 0.100(9) 0.109(9) 0.089(8) -0.002(7) -0.004(7) 0.000(7)
O2W 0.086(10) 0.114(13) 0.27(2) 0.044(14) -0.025(12) -0.003(9)

loop_
_atom_type_symbol
_atom_type_description
_atom_type_scat_dispersion_real
_atom_type_scat_dispersion_imag
_atom_type_scat_source
C C 0.0033 0.0016 'International Tables Vol C Tables 4.2.6.8 and 6.1.1.4'
H H 0.0000 0.0000 'International Tables Vol C Tables 4.2.6.8 and 6.1.1.4'
N N 0.0061 0.0033 'International Tables Vol C Tables 4.2.6.8 and 6.1.1.4'
O O 0.0106 0.0060 'International Tables Vol C Tables 4.2.6.8 and 6.1.1.4'
Cl Cl 0.1484 0.1585 'International Tables Vol C Tables 4.2.6.8 and 6.1.1.4'
Mn Mn 0.3368 0.7283 'International Tables Vol C Tables 4.2.6.8 and 6.1.1.4'

loop_
_geom_angle_atom_site_label_1
_geom_angle_atom_site_label_2
_geom_angle_atom_site_label_3
_geom_angle
_geom_angle_site_symmetry_1
_geom_angle_site_symmetry_3
_geom_angle_publ_flag
O3 Mn2 O2 178.59(17) . . ?
O3 Mn2 O1 83.64(15) . 3_675 ?
O2 Mn2 O1 96.43(15) . 3_675 ?
O3 Mn2 N3 81.15(17) . . ?
O2 Mn2 N3 98.65(17) . . ?
O1 Mn2 N3 163.87(17) 3_675 . ?
O3 Mn2 O1 97.66(15) . . ?
O2 Mn2 O1 80.97(14) . . ?
O1 Mn2 O1 80.27(13) 3_675 . ?
N3 Mn2 O1 96.45(15) . . ?
O3 Mn2 N2 102.92(17) . . ?
O2 Mn2 N2 78.47(16) . . ?
O1 Mn2 N2 98.02(15) 3_675 . ?
N3 Mn2 N2 90.59(18) . . ?
O1 Mn2 N2 159.05(16) . . ?
O3 Mn2 Mn2 91.20(12) . 3_675 ?
O2 Mn2 Mn2 87.92(11) . 3_675 ?
O1 Mn2 Mn2 41.99(10) 3_675 3_675 ?
N3 Mn2 Mn2 132.85(13) . 3_675 ?
O1 Mn2 Mn2 38.28(9) . 3_675 ?
N2 Mn2 Mn2 136.19(13) . 3_675 ?
O200 Mn1 O100 103.98(15) . . ?
O200 Mn1 O2 99.16(14) . . ?
O100 Mn1 O2 89.23(14) . . ?
O200 Mn1 O3 85.64(13) . 3_675 ?
O100 Mn1 O3 169.63(14) . 3_675 ?
O2 Mn1 O3 93.10(13) . 3_675 ?
O200 Mn1 N1 118.90(16) . . ?
O100 Mn1 N1 84.68(15) . . ?
O2 Mn1 N1 141.82(16) . . ?
O3 Mn1 N1 87.26(15) 3_675 . ?
O200 Mn1 O1 152.63(13) . . ?
O100 Mn1 O1 101.84(13) . . ?
O2 Mn1 O1 72.15(12) . . ?
O3 Mn1 O1 69.40(12) 3_675 . ?
N1 Mn1 O1 72.35(14) . . ?
C1 N1 C5 117.6(5) . . ?
C1 N1 Mn1 125.5(4) . . ?
C5 N1 Mn1 116.7(4) . . ?
C11 N2 C7 118.2(5) . . ?
C11 N2 Mn2 112.0(4) . . ?
C7 N2 Mn2 129.7(4) . . ?
C17 N3 C13 119.1(5) . . ?
C17 N3 Mn2 112.6(3) . . ?
C13 N3 Mn2 127.8(4) . . ?
C6 O1 Mn2 121.5(3) . 3_675 ?
C6 O1 Mn2 126.4(3) . . ?
Mn2 O1 Mn2 99.73(13) 3_675 . ?
C6 O1 Mn1 108.7(3) . . ?
Mn2 O1 Mn1 98.81(14) 3_675 . ?
Mn2 O1 Mn1 95.77(13) . . ?
C12 O2 Mn2 121.7(3) . . ?
C12 O2 Mn1 126.6(3) . . ?
Mn2 O2 Mn1 111.06(16) . . ?
C18 O3 Mn2 119.7(3) . . ?
C18 O3 Mn1 129.9(3) . 3_675 ?
Mn2 O3 Mn1 108.11(16) . 3_675 ?
C100 O100 Mn1 132.5(4) . . ?
C100 O200 Mn1 124.7(3) 3_575 . ?
N1 C1 C2 122.9(6) . . ?
N1 C1 H1 118.5 . . ?
C2 C1 H1 118.5 . . ?
C3 C2 C1 118.5(6) . . ?
C3 C2 H2 120.7 . . ?
C1 C2 H2 120.7 . . ?
C2 C3 C4 120.2(6) . . ?
C2 C3 H3 119.9 . . ?
C4 C3 H3 119.9 . . ?
C3 C4 C5 118.1(6) . . ?
C3 C4 H4 120.9 . . ?
C5 C4 H4 120.9 . . ?
N1 C5 C4 122.5(5) . . ?
N1 C5 C6 116.2(5) . . ?
C4 C5 C6 121.3(5) . . ?
O1 C6 C5 111.6(4) . . ?
O1 C6 H6A 109.3 . . ?
C5 C6 H6A 109.3 . . ?
O1 C6 H6B 109.3 . . ?
C5 C6 H6B 109.3 . . ?
H6A C6 H6B 108.0 . . ?
N2 C7 C8 121.3(7) . . ?
N2 C7 H7 119.3 . . ?
C8 C7 H7 119.3 . . ?
C9 C8 C7 118.7(7) . . ?
C9 C8 H8 120.6 . . ?
C7 C8 H8 120.6 . . ?
C8 C9 C10 120.0(7) . . ?
C8 C9 H9 120.0 . . ?
C10 C9 H9 120.0 . . ?
C9 C10 C11 118.8(7) . . ?
C9 C10 H10 120.6 . . ?
C11 C10 H10 120.6 . . ?
N2 C11 C10 122.9(6) . . ?
N2 C11 C12 114.7(5) . . ?
C10 C11 C12 122.4(6) . . ?
O2 C12 C11 112.5(5) . . ?
O2 C12 H12A 109.1 . . ?
C11 C12 H12A 109.1 . . ?
O2 C12 H12B 109.1 . . ?
C11 C12 H12B 109.1 . . ?
H12A C12 H12B 107.8 . . ?
N3 C13 C14 122.6(6) . . ?
N3 C13 H13 118.7 . . ?
C14 C13 H13 118.7 . . ?
C13 C14 C15 118.1(6) . . ?
C13 C14 H14 121.0 . . ?
C15 C14 H14 121.0 . . ?
C14 C15 C16 119.5(6) . . ?
C14 C15 H15 120.2 . . ?
C16 C15 H15 120.2 . . ?
C17 C16 C15 119.3(6) . . ?
C17 C16 H16 120.4 . . ?
C15 C16 H16 120.4 . . ?
N3 C17 C16 121.4(5) . . ?
N3 C17 C18 115.1(5) . . ?
C16 C17 C18 123.5(5) . . ?
O3 C18 C17 109.6(4) . . ?
O3 C18 H18A 109.7 . . ?
C17 C18 H18A 109.7 . . ?
O3 C18 H18B 109.7 . . ?
C17 C18 H18B 109.7 . . ?
H18A C18 H18B 108.2 . . ?
O200 C100 O100 124.7(5) 3_575 . ?
O200 C100 C101 117.6(5) 3_575 . ?
O100 C100 C101 117.6(5) . . ?
C100 C101 H10A 109.5 . . ?
C100 C101 H10B 109.5 . . ?
H10A C101 H10B 109.5 . . ?
C100 C101 H10C 109.5 . . ?
H10A C101 H10C 109.5 . . ?
H10B C101 H10C 109.5 . . ?
O23 Cl1 O24 128(2) . . ?
O24 Cl1 O13 139.9(13) . . ?
O23 Cl1 O22 107(2) . . ?
O24 Cl1 O22 114.5(13) . . ?
O13 Cl1 O22 105.6(13) . . ?
O23 Cl1 O11 138.0(16) . . ?
O24 Cl1 O11 92.9(12) . . ?
O13 Cl1 O11 112.8(8) . . ?
O22 Cl1 O11 53.2(10) . . ?
O23 Cl1 O14 104.2(19) . . ?
O13 Cl1 O14 110.6(10) . . ?
O22 Cl1 O14 143.8(10) . . ?
O11 Cl1 O14 111.0(9) . . ?
O23 Cl1 O12 83.2(14) . . ?
O24 Cl1 O12 89.3(12) . . ?
O13 Cl1 O12 109.1(9) . . ?
O22 Cl1 O12 61.8(11) . . ?
O11 Cl1 O12 108.9(8) . . ?
O14 Cl1 O12 104.0(9) . . ?
O23 Cl1 O21 101.1(13) . . ?
O24 Cl1 O21 102.2(14) . . ?
O13 Cl1 O21 71.7(12) . . ?
O22 Cl1 O21 99.1(13) . . ?
O11 Cl1 O21 55.7(10) . . ?
O14 Cl1 O21 93.3(11) . . ?
O12 Cl1 O21 160.7(11) . . ?

loop_
_geom_bond_atom_site_label_1
_geom_bond_atom_site_label_2
_geom_bond_distance
_geom_bond_site_symmetry_2
_geom_bond_publ_flag
Mn2 O3 1.856(3) . ?
Mn2 O2 1.883(3) . ?
Mn2 O1 2.018(3) 3_675 ?
Mn2 N3 2.078(4) . ?
Mn2 O1 2.180(4) . ?
Mn2 N2 2.209(5) . ?
Mn2 Mn2 3.2110(17) 3_675 ?
Mn1 O200 2.084(4) . ?
Mn1 O100 2.140(4) . ?
Mn1 O2 2.167(4) . ?
Mn1 O3 2.216(4) 3_675 ?
Mn1 N1 2.232(4) . ?
Mn1 O1 2.324(4) . ?
N1 C1 1.337(7) . ?
N1 C5 1.347(7) . ?
N2 C11 1.336(7) . ?
N2 C7 1.353(7) . ?
N3 C17 1.336(7) . ?
N3 C13 1.347(7) . ?
O1 C6 1.427(6) . ?
O1 Mn2 2.018(3) 3_675 ?
O2 C12 1.405(7) . ?
O3 C18 1.413(6) . ?
O3 Mn1 2.216(4) 3_675 ?
O100 C100 1.260(6) . ?
O200 C100 1.252(6) 3_575 ?
C1 C2 1.380(8) . ?
C1 H1 0.9500 . ?
C2 C3 1.366(8) . ?
C2 H2 0.9500 . ?
C3 C4 1.369(8) . ?
C3 H3 0.9500 . ?
C4 C5 1.390(8) . ?
C4 H4 0.9500 . ?
C5 C6 1.521(8) . ?
C6 H6A 0.9900 . ?
C6 H6B 0.9900 . ?
C7 C8 1.394(10) . ?
C7 H7 0.9500 . ?
C8 C9 1.366(11) . ?
C8 H8 0.9500 . ?
C9 C10 1.367(10) . ?
C9 H9 0.9500 . ?
C10 C11 1.371(8) . ?
C10 H10 0.9500 . ?
C11 C12 1.503(8) . ?
C12 H12A 0.9900 . ?
C12 H12B 0.9900 . ?
C13 C14 1.377(8) . ?
C13 H13 0.9500 . ?
C14 C15 1.379(9) . ?
C14 H14 0.9500 . ?
C15 C16 1.384(8) . ?
C15 H15 0.9500 . ?
C16 C17 1.380(8) . ?
C16 H16 0.9500 . ?
C17 C18 1.501(8) . ?
C18 H18A 0.9900 . ?
C18 H18B 0.9900 . ?
C100 O200 1.252(6) 3_575 ?
C100 C101 1.497(8) . ?
C101 H10A 0.9800 . ?
C101 H10B 0.9800 . ?
C101 H10C 0.9800 . ?
Cl1 O23 1.31(3) . ?
Cl1 O24 1.32(2) . ?
Cl1 O13 1.389(15) . ?
Cl1 O22 1.41(2) . ?
Cl1 O11 1.433(12) . ?
Cl1 O14 1.453(12) . ?
Cl1 O12 1.499(12) . ?
Cl1 O21 1.63(3) . ?
